data_4322670
loop_
_publ_author_name
'Hongyan Luo'
'Phillip E. Fanwick'
'Mark A. Green'

_publ_contact_author
;
     M.A. Green
     Department of Medicinal Chemistry
     Purdue University
     W. Lafayette
     IN 47907
     USA
;
_publ_contact_author_email magreen@pharmacy.purdue.edu
_publ_contact_author_fax '(765) 494 1414'
_publ_contact_author_phone '(765) 494 1445'
_publ_section_title
;
 Synthesis and Structure of a Novel Cu(II) Complex with a Monoprotic
 Tetradentate Schiff Base Ligand
;
_journal_name_full 'Inorganic Chemistry'
_journal_page_first 1127
_journal_page_last 1130
_journal_paper_doi 10.1021/ic9708632
_journal_volume 37
_journal_year 1998
_chemical_formula_sum 'C17 H19 Cl4 Cu N3 O'
_chemical_formula_weight 486.71
_chemical_name_systematic ' ?'
_space_group_IT_number 29
_symmetry_cell_setting orthorhombic
_symmetry_space_group_name_Hall 'P 2c -2ac'
_symmetry_space_group_name_H-M 'P c a 21'
_atom_type_scat_source International_Tables_for_Xray_Crystallography
_audit_creation_date 2-12-96
_audit_creation_method from_MolEN_master_file_using_cif_in
_audit_update_record ' ?'
_cell_angle_alpha 90.0
_cell_angle_beta 90.0
_cell_angle_gamma 90.0
_cell_formula_units_Z 4
_cell_length_a 11.837(4)
_cell_length_b 15.648(5)
_cell_length_c 11.002(11)
_cell_measurement_reflns_used 25
_cell_measurement_temperature 296
_cell_measurement_theta_max 46
_cell_measurement_theta_min 23
_cell_volume 2038(2)
_computing_cell_refinement CAD4_(Enraf-Nonius,_1977)
_computing_data_collection CAD4_(Enraf-Nonius,_1977)
_computing_data_reduction PROCESS_MolEN_(Fair,_1990)
_computing_molecular_graphics ORTEP_(Johnson,_1976)
_computing_publication_material CIF_VAX_MolEN_(Fair,_1990)
_computing_structure_refinement LSFM_MolEN_(Fair,_1990)
_computing_structure_solution PATTY_(DIRDIF92,_Beurskins,_1992)
_diffrn_ambient_temperature 296
_diffrn_measurement_device Enraf_Nonius_CAD4
_diffrn_measurement_method Enraf_Nonius_CAD4
_diffrn_radiation_type Cu-K\a
_diffrn_radiation_wavelength 1.54184
_diffrn_reflns_av_R_equivalents 0.035
_diffrn_reflns_limit_h_max 13
_diffrn_reflns_limit_h_min 0
_diffrn_reflns_limit_k_max 14
_diffrn_reflns_limit_k_min 0
_diffrn_reflns_limit_l_max 19
_diffrn_reflns_limit_l_min -19
_diffrn_reflns_number 4589
_diffrn_reflns_theta_max 74.33
_diffrn_reflns_theta_min 3.07
_diffrn_standards_decay_% 4.00
_diffrn_standards_interval_time 83
_diffrn_standards_number 3
_exptl_absorpt_coefficient_mu 6.554
_exptl_absorpt_correction_T_max 0.3504
_exptl_absorpt_correction_T_min 0.2209
_exptl_absorpt_correction_type refdelf_(Walker_&_Stuart,_1983)
_exptl_crystal_colour green
_exptl_crystal_density_diffrn 1.59
_exptl_crystal_description chunk
_exptl_crystal_F_000 988
_exptl_crystal_size_max 0.25
_exptl_crystal_size_mid 0.17
_exptl_crystal_size_min 0.16
_refine_diff_density_max 1.33
_refine_diff_density_min -1.02
_refine_ls_abs_structure_details
;
refinement results for the other absolute structure:
R = 0.042  Rw = 0.000  goodness_of_fit = 1.309
;
_refine_ls_extinction_method none
_refine_ls_goodness_of_fit_obs 1.251
_refine_ls_hydrogen_treatment 'not refined, U=1.3 * Ueq of bonding atom'
_refine_ls_matrix_type full
_refine_ls_number_parameters 234
_refine_ls_number_reflns 1188
_refine_ls_R_factor_all 0.126
_refine_ls_R_factor_obs 0.040
_refine_ls_shift/esd_max 0.000
_refine_ls_structure_factor_coef F
_refine_ls_weighting_details 'w = 4Fo^2^/ (\s^2^(Fo^2^) + 0.0016 Fo^4^)'
_refine_ls_weighting_scheme calc
_refine_ls_wR_factor_obs 0.046
_reflns_number_observed 1188
_reflns_number_total 2559
_reflns_observed_criterion >3.0\s(I)
_cod_data_source_file ic9708632.cif
_cod_data_source_block RL1_12
_cod_depositor_comments
;
The following automatic conversions were performed:

'_geom_bond_publ_flag' value 'YES' changed to 'yes' according to the
built-in table from CIF Core dictionary named 'cif_core.dic' version
2.4.1 from 2010-06-29 (5 times).

'_geom_bond_publ_flag' value 'NO'
changed to 'no' according to the built-in table from CIF Core
dictionary named 'cif_core.dic' version 2.4.1 from 2010-06-29 (24
times).

'_geom_angle_publ_flag' value 'YES' changed to 'yes'
according to the built-in table from CIF Core dictionary named
'cif_core.dic' version 2.4.1 from 2010-06-29 (10
times).

'_geom_angle_publ_flag' value 'NO' changed to 'no' according
to the built-in table from CIF Core dictionary named 'cif_core.dic'
version 2.4.1 from 2010-06-29 (35 times).

Automatic conversion script
Id: cif_fix_values 1673 2011-04-08 12:14:43Z adriana 

The following automatic conversions were performed:

'_refine_ls_weighting_scheme' value '4Fo^2^/ (\s^2^(Fo^2^) + 0.0016
Fo^4^)' was changed to 'calc'. New tag '_refine_ls_weighting_details'
was created. The value of the new tag was set to 'w = 4Fo^2^/
(\s^2^(Fo^2^) + 0.0016 Fo^4^)'.

Automatic conversion script
Id: cif_fix_values 3143 2015-03-26 13:38:13Z robertas 
;
_cod_original_cell_volume 2038(3)
_cod_original_formula_sum 'C17 H19 Cl4 Cu1 N3 O1'
_cod_database_code 4322670

loop_
_symmetry_equiv_pos_as_xyz
x,y,z
1/2-x,y,1/2+z
1/2+x,-y,z
-x,-y,1/2+z

loop_
_atom_site_aniso_label
_atom_site_aniso_U_11
_atom_site_aniso_U_22
_atom_site_aniso_U_33
_atom_site_aniso_U_12
_atom_site_aniso_U_13
_atom_site_aniso_U_23
CU 0.0329(4) 0.0338(4) 0.0402(4) -0.0016(7) 0.0031(7) 0.0011(7)
CL 0.0489(13) 0.115(2) 0.0435(12) 0.0083(16) -0.0051(13) -0.0165(16)
CL901 0.0764(18) 0.0629(14) 0.0491(12) -0.0091(14) 0.0034(14) -0.0021(12)
CL902 0.134(3) 0.0781(17) 0.0649(18) 0.030(2) 0.002(2) 0.0166(16)
CL903 0.102(2) 0.0868(17) 0.0700(18) -0.0341(19) -0.0002(19) -0.0146(17)
O1 0.041(3) 0.041(3) 0.100(5) -0.002(3) 0.016(4) -0.007(4)
N8 0.051(4) 0.052(4) 0.045(5) -0.009(4) 0.014(4) 0.008(3)
N12 0.048(4) 0.059(4) 0.049(4) 0.008(4) -0.011(5) -0.007(5)
N19 0.053(5) 0.046(4) 0.046(5) -0.010(4) 0.001(4) -0.006(4)
C1 0.057(6) 0.032(4) 0.042(5) -0.004(5) 0.001(5) -0.007(4)
C2 0.051(6) 0.047(5) 0.061(6) 0.000(5) 0.004(5) 0.006(5)
C3 0.061(6) 0.060(6) 0.074(7) 0.014(6) -0.005(6) -0.015(6)
C4 0.073(8) 0.048(6) 0.111(9) -0.002(6) -0.011(7) -0.018(6)
C5 0.074(7) 0.029(4) 0.078(7) 0.001(5) -0.008(7) 0.004(5)
C6 0.045(5) 0.035(4) 0.065(6) -0.004(5) -0.003(6) 0.006(5)
C7 0.056(5) 0.036(4) 0.063(6) -0.014(4) -0.015(6) 0.007(6)
C9 0.060(6) 0.073(7) 0.081(8) -0.019(6) 0.014(7) 0.010(6)
C10 0.046(6) 0.090(8) 0.080(8) -0.004(7) 0.009(6) 0.005(7)
C11 0.060(6) 0.069(6) 0.059(6) 0.018(6) 0.018(6) -0.001(6)
C13 0.066(6) 0.051(5) 0.077(7) 0.015(5) 0.000(8) -0.022(7)
C14 0.066(6) 0.035(4) 0.062(6) 0.007(5) -0.028(6) -0.012(4)
C15 0.072(7) 0.040(4) 0.094(9) 0.005(6) -0.019(7) -0.002(7)
C16 0.089(9) 0.054(6) 0.106(9) -0.019(7) -0.024(9) 0.015(7)
C17 0.060(6) 0.055(5) 0.074(7) -0.020(5) 0.001(6) 0.008(6)
C18 0.044(5) 0.055(5) 0.045(5) -0.004(5) -0.008(5) 0.001(5)
C900 0.046(5) 0.059(5) 0.055(5) 0.009(6) 0.002(5) -0.005(5)

loop_
_atom_site_label
_atom_site_fract_x
_atom_site_fract_y
_atom_site_fract_z
_atom_site_U_iso_or_equiv
_atom_site_thermal_displace_type
_atom_site_calc_flag
CU 0.16056(9) 0.25335(7) 0.0053 0.0356(2) Uani ?
CL 0.1185(2) 0.2048(2) -0.2122(3) 0.0692(8) Uani ?
CL901 -0.3200(2) 0.23675(15) 0.1849(2) 0.0628(7) Uani ?
CL902 -0.2916(3) 0.14584(18) 0.4080(3) 0.0922(11) Uani ?
CL903 -0.2663(3) 0.32749(19) 0.4037(3) 0.0861(10) Uani ?
O1 0.0251(5) 0.3121(4) 0.0489(7) 0.061(2) Uani ?
N8 0.2412(7) 0.3609(4) -0.0293(7) 0.049(2) Uani ?
N12 0.3042(6) 0.1825(5) 0.0106(8) 0.052(2) Uani ?
N19 0.0951(6) 0.1454(4) 0.0854(7) 0.049(2) Uani ?
C1 0.0211(8) 0.3879(5) 0.0991(8) 0.044(2) Uani ?
C2 -0.0720(8) 0.4133(5) 0.1641(10) 0.053(3) Uani ?
C3 -0.0816(9) 0.4923(7) 0.2145(10) 0.065(3) Uani ?
C4 0.0055(10) 0.5511(6) 0.2003(12) 0.077(4) Uani ?
C5 0.0952(9) 0.5291(5) 0.1342(10) 0.060(3) Uani ?
C6 0.1090(8) 0.4502(5) 0.0819(9) 0.049(3) Uani ?
C7 0.2063(7) 0.4323(5) 0.0153(10) 0.052(2) Uani ?
C9 0.3407(9) 0.3577(7) -0.1085(11) 0.072(4) Uani ?
C10 0.4274(9) 0.2962(8) -0.0627(11) 0.072(4) Uani ?
C11 0.3980(9) 0.2037(7) -0.0735(10) 0.063(3) Uani ?
C13 0.2678(9) 0.0935(5) 0.0049(11) 0.065(3) Uani ?
C14 0.1642(8) 0.0757(5) 0.0745(9) 0.054(3) Uani ?
C15 0.1338(9) -0.0001(6) 0.1263(10) 0.068(3) Uani ?
C16 0.0340(10) -0.0095(7) 0.1879(12) 0.083(4) Uani ?
C17 -0.0360(8) 0.0613(6) 0.1962(10) 0.063(3) Uani ?
C18 -0.0012(8) 0.1364(6) 0.1426(9) 0.048(3) Uani ?
C900 -0.3385(8) 0.2412(6) 0.3425(9) 0.053(2) Uani ?
H21 -0.1352 0.3726 0.1753 0.0684 Uiso calc
H31 -0.1492 0.5092 0.2605 0.0858 Uiso calc
H41 -0.0007 0.6071 0.2394 0.1003 Uiso calc
H51 0.1551 0.5720 0.1257 0.0789 Uiso calc
H71 0.2554 0.4813 0.0018 0.0670 Uiso calc
H91 0.3738 0.4134 -0.1179 0.0932 Uiso calc
H92 0.3196 0.3385 -0.1898 0.0932 Uiso calc
H101 0.4366 0.3092 0.0246 0.0974 Uiso calc
H102 0.4987 0.3076 -0.0995 0.0974 Uiso calc
H111 0.3765 0.1901 -0.1554 0.0821 Uiso calc
H112 0.4636 0.1674 -0.0552 0.0821 Uiso calc
H121 0.3301 0.1939 0.0931 0.0668 Uiso calc
H131 0.3287 0.0574 0.0330 0.0830 Uiso calc
H132 0.2563 0.0793 -0.0803 0.0830 Uiso calc
H151 0.1845 -0.0485 0.1200 0.0860 Uiso calc
H161 0.0156 -0.0645 0.2260 0.1029 Uiso calc
H171 -0.1075 0.0580 0.2389 0.0816 Uiso calc
H181 -0.0506 0.1863 0.1469 0.0629 Uiso calc
H9001 -0.4185 0.2474 0.3605 0.0691 Uiso calc

loop_
_geom_angle_atom_site_label_1
_geom_angle_atom_site_label_2
_geom_angle_atom_site_label_3
_geom_angle
_geom_angle_publ_flag
CL CU O1 102.4(2) yes
CL CU N8 99.5(2) yes
CL CU N12 91.6(2) yes
CL CU N19 94.9(2) yes
O1 CU N8 92.5(3) yes
O1 CU N12 163.5(3) yes
O1 CU N19 88.3(3) yes
N8 CU N12 93.8(3) yes
N8 CU N19 165.0(3) yes
N12 CU N19 81.6(3) yes
CU O1 C1 124.9(6) no
CU N8 C7 120.8(6) no
CU N8 C9 118.3(7) no
C7 N8 C9 120.9(8) no
CU N12 C11 119.1(6) no
CU N12 C13 105.8(5) no
C11 N12 C13 114.1(8) no
CU N19 C14 113.1(6) no
CU N19 C18 128.5(6) no
C14 N19 C18 118.4(8) no
O1 C1 C2 120.7(8) no
O1 C1 C6 122.1(8) no
C2 C1 C6 117.0(8) no
C1 C2 C3 122.8(9) no
C2 C3 C4 119.6(9) no
C3 C4 C5 118.8(9) no
C4 C5 C6 123.9(10) no
C1 C6 C5 117.9(9) no
C1 C6 C7 122.1(8) no
C5 C6 C7 120.0(9) no
N8 C7 C6 129.7(8) no
N8 C9 C10 111.9(9) no
C9 C10 C11 116.0(9) no
N12 C11 C10 110.0(8) no
N12 C13 C14 113.9(7) no
N19 C14 C13 113.0(8) no
N19 C14 C15 120.0(10) no
C13 C14 C15 127.0(9) no
C14 C15 C16 121.8(10) no
C15 C16 C17 117.5(10) no
C16 C17 C18 118.4(9) no
N19 C18 C17 123.9(9) no
CL901 C900 CL902 109.6(5) no
CL901 C900 CL903 110.7(5) no
CL902 C900 CL903 110.3(5) no

loop_
_geom_bond_atom_site_label_1
_geom_bond_atom_site_label_2
_geom_bond_distance
_geom_bond_publ_flag
CU CL 2.558(3) yes
CU O1 1.909(5) yes
CU N8 1.973(7) yes
CU N12 2.030(6) yes
CU N19 2.057(7) yes
O1 C1 1.309(9) no
N8 C7 1.287(10) no
N8 C9 1.467(11) no
N12 C11 1.484(12) no
N12 C13 1.458(10) no
N19 C14 1.369(10) no
N19 C18 1.310(10) no
C1 C2 1.372(12) no
C1 C6 1.439(11) no
C2 C3 1.360(11) no
C3 C4 1.391(14) no
C4 C5 1.332(14) no
C5 C6 1.371(11) no
C6 C7 1.393(12) no
C9 C10 1.494(14) no
C10 C11 1.494(14) no
C13 C14 1.473(13) no
C14 C15 1.365(13) no
C15 C16 1.370(14) no
C16 C17 1.386(13) no
C17 C18 1.379(11) no
CL901 C900 1.749(9) no
CL902 C900 1.749(9) no
CL903 C900 1.733(9) no
